data_1561962
loop_
_publ_author_name
'Lin, Hong-Yan'
'Lu, Huizhe'
'Le, Mao'
'Luan, Jian'
'Wang, Xiu-Li'
'Liu, Guocheng'
'Zhang, Juwen'

_publ_section_title
;
 Effect of three bis-pyridyl-bis-amide ligands with various spacers on the
 structural diversity of new multifunctional cobalt(II) coordination
 polymers
;
_journal_name_full 'Journal of Solid State Chemistry'
_journal_page_first 66
_journal_page_last 73
_journal_paper_doi 10.1016/j.jssc.2015.02.002
_journal_volume 226
_journal_year 2015
_chemical_formula_sum 'C28 H24 Co N4 O7'
_chemical_formula_weight 587.44
_space_group_IT_number 14
_space_group_name_Hall '-P 2ybc'
_space_group_name_H-M_alt 'P 1 21/c 1'
_symmetry_cell_setting monoclinic
_symmetry_space_group_name_H-M 'P 1 21/c 1'
_atom_sites_solution_hydrogens geom
_atom_sites_solution_primary direct
_atom_sites_solution_secondary difmap
_audit_creation_method SHELXL-97
_cell_angle_alpha 90.00
_cell_angle_beta 97.7210(10)
_cell_angle_gamma 90.00
_cell_formula_units_Z 4
_cell_length_a 11.3517(6)
_cell_length_b 13.3887(7)
_cell_length_c 16.9501(9)
_cell_measurement_temperature 296(2)
_cell_measurement_theta_max 25.00
_cell_measurement_theta_min 1.81
_cell_volume 2552.8(2)
_computing_cell_refinement 'SMART (Bruker, 2001)'
_computing_data_collection 'SMART (Bruker, 2001)'
_computing_data_reduction 'SAINT+ (Bruker, 1999)'
_computing_molecular_graphics 'PLATON (Spek, 2003)'
_computing_publication_material 'SHELXTL (1998)'
_computing_structure_refinement 'SHELXL-97 (Sheldrick, 2008)'
_computing_structure_solution 'SHELXS-97 (Sheldrick, 2008)'
_diffrn_ambient_temperature 296(2)
_diffrn_measured_fraction_theta_full 0.999
_diffrn_measured_fraction_theta_max 0.999
_diffrn_measurement_device_type 'CCD area detector'
_diffrn_measurement_method 'phi and omega scans'
_diffrn_radiation_monochromator graphite
_diffrn_radiation_source 'fine-focus sealed tube'
_diffrn_radiation_type MoK\a
_diffrn_radiation_wavelength 0.71073
_diffrn_reflns_av_R_equivalents 0.0165
_diffrn_reflns_av_sigmaI/netI 0.0189
_diffrn_reflns_limit_h_max 13
_diffrn_reflns_limit_h_min -13
_diffrn_reflns_limit_k_max 15
_diffrn_reflns_limit_k_min -15
_diffrn_reflns_limit_l_max 20
_diffrn_reflns_limit_l_min -13
_diffrn_reflns_number 12716
_diffrn_reflns_theta_full 25.00
_diffrn_reflns_theta_max 25.00
_diffrn_reflns_theta_min 1.81
_exptl_absorpt_coefficient_mu 0.729
_exptl_absorpt_correction_T_max 0.9176
_exptl_absorpt_correction_T_min 0.8502
_exptl_absorpt_correction_type multi-scan
_exptl_absorpt_process_details SADABS
_exptl_crystal_colour PINK
_exptl_crystal_density_diffrn 1.528
_exptl_crystal_density_method 'not measured'
_exptl_crystal_description BLOCK
_exptl_crystal_F_000 1212
_exptl_crystal_size_max 0.23
_exptl_crystal_size_mid 0.14
_exptl_crystal_size_min 0.12
_refine_diff_density_max 0.761
_refine_diff_density_min -0.610
_refine_diff_density_rms 0.060
_refine_ls_extinction_method none
_refine_ls_goodness_of_fit_ref 1.034
_refine_ls_hydrogen_treatment constr
_refine_ls_matrix_type full
_refine_ls_number_parameters 361
_refine_ls_number_reflns 4487
_refine_ls_number_restraints 0
_refine_ls_restrained_S_all 1.034
_refine_ls_R_factor_all 0.0424
_refine_ls_R_factor_gt 0.0364
_refine_ls_shift/su_max 0.001
_refine_ls_shift/su_mean 0.000
_refine_ls_structure_factor_coef Fsqd
_refine_ls_weighting_details 'calc w=1/[\s^2^(Fo^2^)+(0.0588P)^2^+2.2977P] where P=(Fo^2^+2Fc^2^)/3'
_refine_ls_weighting_scheme calc
_refine_ls_wR_factor_gt 0.1019
_refine_ls_wR_factor_ref 0.1046
_reflns_number_gt 3932
_reflns_number_total 4487
_reflns_threshold_expression >2sigma(I)
_cod_data_source_file JSSC-2015-226-66.cif
_cod_data_source_block complex2
_cod_depositor_comments
;
The following automatic conversions were performed:

data item '_symmetry_cell_setting' value 'Monoclinic' was changed to
'monoclinic' in accordance with the built-in table derived from the
CIF Core dictionary named 'cif_core.dic' version 2.4.5 last updated
on 2014-11-21.

Automatic conversion script
Id: cif_fix_values 8369 2020-08-20 11:38:08Z andrius 
;
_cod_original_sg_symbol_H-M 'P 21/c'
_cod_database_code 1561962

loop_
_symmetry_equiv_pos_as_xyz
'x, y, z'
'-x, y+1/2, -z+1/2'
'-x, -y, -z'
'x, -y-1/2, z-1/2'

loop_
_atom_site_label
_atom_site_type_symbol
_atom_site_fract_x
_atom_site_fract_y
_atom_site_fract_z
_atom_site_U_iso_or_equiv
_atom_site_adp_type
_atom_site_occupancy
_atom_site_symmetry_multiplicity
_atom_site_calc_flag
_atom_site_refinement_flags
_atom_site_disorder_assembly
_atom_site_disorder_group
Co1 Co 0.61571(2) 0.13907(2) 0.968589(18) 0.02025(12) Uani 1 1 d . . .
O1 O 0.43517(14) 0.15188(12) 0.96970(11) 0.0304(4) Uani 1 1 d . . .
N1 N 0.59017(17) 0.12748(15) 0.83826(12) 0.0273(4) Uani 1 1 d . . .
C1 C 0.5385(2) 0.1992(2) 0.79079(16) 0.0357(6) Uani 1 1 d . . .
H1A H 0.5089 0.2551 0.8141 0.043 Uiso 1 1 calc R . .
O1W O 0.60742(14) 0.30047(13) 0.97088(10) 0.0311(4) Uani 1 1 d . . .
H1WA H 0.5876 0.3547 0.9916 0.037 Uiso 1 1 d R . .
H1WB H 0.6478 0.3153 0.9338 0.037 Uiso 1 1 d R . .
O2 O 0.37813(13) 0.01574(12) 1.02995(9) 0.0254(4) Uani 1 1 d . . .
N2 N 1.33186(18) -0.13782(15) 0.90217(12) 0.0281(5) Uani 1 1 d . . .
C2 C 0.5268(3) 0.1942(2) 0.70876(17) 0.0411(7) Uani 1 1 d . . .
H2A H 0.4913 0.2462 0.6779 0.049 Uiso 1 1 calc R . .
O3 O -0.17020(15) 0.31333(13) 0.94072(12) 0.0386(5) Uani 1 1 d . . .
N3 N 0.7567(2) -0.10578(18) 0.71106(14) 0.0405(6) Uani 1 1 d . . .
C3 C 0.5684(2) 0.1113(2) 0.67335(16) 0.0382(6) Uani 1 1 d . . .
H3A H 0.5606 0.1059 0.6182 0.046 Uiso 1 1 calc R . .
O4 O -0.20637(14) 0.15234(12) 0.96130(11) 0.0280(4) Uani 1 1 d . . .
C4 C 0.6223(2) 0.03580(19) 0.72145(15) 0.0296(5) Uani 1 1 d . . .
N4 N 0.9666(2) -0.2080(2) 0.77166(19) 0.0573(8) Uani 1 1 d . . .
O5 O 0.57690(18) -0.10032(17) 0.63541(13) 0.0504(5) Uani 1 1 d . . .
C5 C 0.6322(2) 0.04816(19) 0.80299(15) 0.0293(5) Uani 1 1 d . . .
H5A H 0.6704 -0.0015 0.8352 0.035 Uiso 1 1 calc R . .
O6 O 1.0896(2) -0.32751(17) 0.74074(19) 0.0772(9) Uani 1 1 d . . .
C6 C 0.6522(2) -0.0614(2) 0.68516(15) 0.0333(6) Uani 1 1 d . . .
C7 C 0.8644(3) -0.0511(2) 0.7448(2) 0.0497(8) Uani 1 1 d . . .
H7A H 0.9102 -0.0337 0.7025 0.060 Uiso 1 1 calc R . .
H7B H 0.8416 0.0104 0.7689 0.060 Uiso 1 1 calc R . .
C8 C 0.9386(3) -0.1109(3) 0.8051(2) 0.0551(9) Uani 1 1 d . . .
H8A H 1.0117 -0.0753 0.8230 0.066 Uiso 1 1 calc R . .
H8B H 0.8967 -0.1213 0.8507 0.066 Uiso 1 1 calc R . .
C9 C 0.7847(3) -0.2041(2) 0.6793(2) 0.0501(8) Uani 1 1 d . . .
H9A H 0.8273 -0.1952 0.6339 0.060 Uiso 1 1 calc R . .
H9B H 0.7115 -0.2396 0.6614 0.060 Uiso 1 1 calc R . .
C10 C 0.8583(3) -0.2637(2) 0.7414(2) 0.0585(9) Uani 1 1 d . . .
H10A H 0.8131 -0.2777 0.7848 0.070 Uiso 1 1 calc R . .
H10B H 0.8796 -0.3268 0.7190 0.070 Uiso 1 1 calc R . .
C11 C 1.0751(2) -0.2449(2) 0.76602(17) 0.0402(7) Uani 1 1 d . . .
C12 C 1.1803(2) -0.1800(2) 0.79495(16) 0.0333(6) Uani 1 1 d . . .
C13 C 1.2248(3) -0.1090(2) 0.74677(18) 0.0490(8) Uani 1 1 d . . .
H13A H 1.1897 -0.0995 0.6945 0.059 Uiso 1 1 calc R . .
C14 C 1.3217(3) -0.0532(2) 0.77793(18) 0.0483(8) Uani 1 1 d . . .
H14A H 1.3532 -0.0055 0.7468 0.058 Uiso 1 1 calc R . .
C15 C 1.3718(2) -0.0686(2) 0.85532(15) 0.0337(6) Uani 1 1 d . . .
H15A H 1.4361 -0.0293 0.8761 0.040 Uiso 1 1 calc R . .
C16 C 1.2389(2) -0.19344(19) 0.87089(15) 0.0292(5) Uani 1 1 d . . .
H16A H 1.2126 -0.2438 0.9021 0.035 Uiso 1 1 calc R . .
C17 C 0.35913(19) 0.09913(17) 0.99753(13) 0.0207(5) Uani 1 1 d . . .
C18 C 0.23365(19) 0.13842(16) 0.99062(13) 0.0206(5) Uani 1 1 d . . .
C19 C 0.1440(2) 0.07438(18) 0.96139(15) 0.0265(5) Uani 1 1 d . . .
H19A H 0.1623 0.0091 0.9488 0.032 Uiso 1 1 calc R . .
C20 C 0.0253(2) 0.10597(18) 0.95031(15) 0.0266(5) Uani 1 1 d . . .
H20A H -0.0335 0.0617 0.9287 0.032 Uiso 1 1 calc R . .
C21 C -0.00670(19) 0.20009(17) 0.97039(14) 0.0221(5) Uani 1 1 d . . .
C22 C -0.13774(19) 0.22574(17) 0.95564(14) 0.0233(5) Uani 1 1 d . . .
C23 C 0.08321(19) 0.26865(17) 1.00437(13) 0.0226(5) Uani 1 1 d . . .
C24 C 0.0576(2) 0.36605(19) 1.03038(17) 0.0348(6) Uani 1 1 d . . .
H24A H -0.0212 0.3863 1.0279 0.042 Uiso 1 1 calc R . .
C25 C 0.1457(3) 0.4304(2) 1.05883(19) 0.0460(8) Uani 1 1 d . . .
H25A H 0.1266 0.4940 1.0751 0.055 Uiso 1 1 calc R . .
C26 C 0.2654(2) 0.4018(2) 1.06389(19) 0.0435(7) Uani 1 1 d . . .
H26A H 0.3251 0.4470 1.0823 0.052 Uiso 1 1 calc R . .
C28 C 0.20560(19) 0.23779(17) 1.01240(13) 0.0212(5) Uani 1 1 d . . .
C37 C 0.2944(2) 0.30807(19) 1.04202(15) 0.0315(6) Uani 1 1 d . . .
H37A H 0.3740 0.2897 1.0466 0.038 Uiso 1 1 calc R . .

loop_
_atom_site_aniso_label
_atom_site_aniso_U_11
_atom_site_aniso_U_22
_atom_site_aniso_U_33
_atom_site_aniso_U_23
_atom_site_aniso_U_13
_atom_site_aniso_U_12
Co1 0.01164(17) 0.02141(19) 0.02751(19) 0.00225(12) 0.00198(12) 0.00065(11)
O1 0.0157(8) 0.0288(9) 0.0476(11) 0.0094(8) 0.0077(7) 0.0016(7)
N1 0.0219(10) 0.0290(11) 0.0300(11) 0.0020(9) 0.0000(8) -0.0016(8)
C1 0.0334(14) 0.0324(14) 0.0398(15) 0.0022(12) -0.0002(12) 0.0038(11)
O1W 0.0256(9) 0.0249(9) 0.0436(10) 0.0027(7) 0.0067(8) 0.0045(7)
O2 0.0193(8) 0.0229(9) 0.0333(9) 0.0054(7) 0.0017(7) 0.0040(6)
N2 0.0248(11) 0.0303(11) 0.0289(11) -0.0021(9) 0.0018(9) 0.0019(8)
C2 0.0436(16) 0.0389(16) 0.0379(15) 0.0106(12) -0.0052(12) 0.0015(13)
O3 0.0188(8) 0.0263(10) 0.0695(13) 0.0112(9) 0.0018(8) 0.0033(7)
N3 0.0342(12) 0.0362(12) 0.0498(14) -0.0178(11) 0.0005(10) -0.0077(10)
C3 0.0385(15) 0.0453(16) 0.0294(14) 0.0029(12) -0.0004(11) -0.0066(13)
O4 0.0142(8) 0.0254(9) 0.0442(10) 0.0020(7) 0.0034(7) -0.0008(6)
C4 0.0236(12) 0.0340(13) 0.0310(13) -0.0016(11) 0.0034(10) -0.0083(10)
N4 0.0361(14) 0.0428(15) 0.088(2) -0.0321(14) -0.0086(13) -0.0015(11)
O5 0.0433(12) 0.0519(13) 0.0523(13) -0.0166(10) -0.0065(10) -0.0132(10)
C5 0.0270(13) 0.0300(13) 0.0303(13) 0.0030(10) 0.0022(10) -0.0005(10)
O6 0.0518(14) 0.0403(13) 0.133(2) -0.0348(15) -0.0124(15) 0.0093(11)
C6 0.0309(14) 0.0381(15) 0.0319(13) -0.0058(11) 0.0076(11) -0.0111(11)
C7 0.0337(15) 0.0409(17) 0.073(2) -0.0229(15) 0.0025(15) -0.0079(13)
C8 0.0410(17) 0.0528(19) 0.069(2) -0.0294(17) -0.0001(15) -0.0013(15)
C9 0.0394(16) 0.0486(18) 0.061(2) -0.0296(16) 0.0032(14) -0.0081(14)
C10 0.0415(17) 0.0378(17) 0.092(3) -0.0230(17) -0.0064(17) -0.0051(14)
C11 0.0381(15) 0.0334(15) 0.0453(16) -0.0086(12) -0.0085(12) 0.0030(12)
C12 0.0308(13) 0.0310(13) 0.0359(14) -0.0073(11) -0.0038(11) 0.0053(11)
C13 0.0557(19) 0.0542(19) 0.0328(15) 0.0065(14) -0.0091(13) -0.0034(15)
C14 0.0535(18) 0.0528(19) 0.0377(16) 0.0120(14) 0.0023(14) -0.0129(15)
C15 0.0284(13) 0.0386(15) 0.0344(14) -0.0009(11) 0.0056(11) -0.0042(11)
C16 0.0282(13) 0.0276(13) 0.0321(13) -0.0035(10) 0.0042(10) -0.0001(10)
C17 0.0154(10) 0.0215(12) 0.0246(11) -0.0005(9) 0.0010(9) 0.0003(9)
C18 0.0148(10) 0.0221(12) 0.0251(11) 0.0046(9) 0.0038(9) -0.0001(9)
C19 0.0186(11) 0.0202(12) 0.0407(14) -0.0011(10) 0.0032(10) 0.0033(9)
C20 0.0148(11) 0.0239(12) 0.0404(14) -0.0018(10) 0.0017(10) -0.0035(9)
C21 0.0146(10) 0.0221(11) 0.0298(12) 0.0039(9) 0.0036(9) 0.0011(9)
C22 0.0153(11) 0.0251(12) 0.0292(12) 0.0025(10) 0.0021(9) 0.0003(9)
C23 0.0180(11) 0.0227(12) 0.0267(12) 0.0022(9) 0.0020(9) 0.0016(9)
C24 0.0247(13) 0.0301(14) 0.0479(16) -0.0071(11) -0.0014(11) 0.0078(10)
C25 0.0402(16) 0.0271(14) 0.066(2) -0.0167(14) -0.0084(14) 0.0056(12)
C26 0.0317(14) 0.0306(15) 0.0635(19) -0.0118(13) -0.0107(13) -0.0042(12)
C28 0.0158(10) 0.0235(12) 0.0237(11) 0.0028(9) 0.0008(8) 0.0008(9)
C37 0.0185(11) 0.0311(14) 0.0430(15) -0.0020(11) -0.0033(10) -0.0020(10)

loop_
_atom_type_symbol
_atom_type_description
_atom_type_scat_dispersion_real
_atom_type_scat_dispersion_imag
_atom_type_scat_source
C C 0.0033 0.0016 'International Tables Vol C Tables 4.2.6.8 and 6.1.1.4'
H H 0.0000 0.0000 'International Tables Vol C Tables 4.2.6.8 and 6.1.1.4'
N N 0.0061 0.0033 'International Tables Vol C Tables 4.2.6.8 and 6.1.1.4'
O O 0.0106 0.0060 'International Tables Vol C Tables 4.2.6.8 and 6.1.1.4'
Co Co 0.3494 0.9721 'International Tables Vol C Tables 4.2.6.8 and 6.1.1.4'

loop_
_geom_angle_atom_site_label_1
_geom_angle_atom_site_label_2
_geom_angle_atom_site_label_3
_geom_angle
_geom_angle_site_symmetry_1
_geom_angle_site_symmetry_3
O4 Co1 O1 169.82(7) 1_655 .
O4 Co1 O2 93.18(6) 1_655 3_657
O1 Co1 O2 96.61(6) . 3_657
O4 Co1 O1W 87.71(6) 1_655 .
O1 Co1 O1W 82.58(6) . .
O2 Co1 O1W 178.13(7) 3_657 .
O4 Co1 N2 85.60(7) 1_655 3_757
O1 Co1 N2 97.38(7) . 3_757
O2 Co1 N2 88.64(7) 3_657 3_757
O1W Co1 N2 89.79(7) . 3_757
O4 Co1 N1 86.75(7) 1_655 .
O1 Co1 N1 91.03(7) . .
O2 Co1 N1 86.62(7) 3_657 .
O1W Co1 N1 95.08(7) . .
N2 Co1 N1 170.77(8) 3_757 .
C17 O1 Co1 133.79(15) . .
C1 N1 C5 117.1(2) . .
C1 N1 Co1 122.90(18) . .
C5 N1 Co1 119.94(16) . .
N1 C1 C2 123.1(3) . .
C17 O2 Co1 154.32(15) . 3_657
C15 N2 C16 117.5(2) . .
C15 N2 Co1 122.01(17) . 3_757
C16 N2 Co1 118.98(17) . 3_757
C3 C2 C1 119.1(3) . .
C6 N3 C9 119.9(2) . .
C6 N3 C7 123.8(2) . .
C9 N3 C7 112.2(2) . .
C2 C3 C4 118.8(2) . .
C22 O4 Co1 133.95(15) . 1_455
C5 C4 C3 118.1(2) . .
C5 C4 C6 121.5(2) . .
C3 C4 C6 119.8(2) . .
C11 N4 C8 127.0(2) . .
C11 N4 C10 121.4(3) . .
C8 N4 C10 111.6(2) . .
N1 C5 C4 123.8(2) . .
O5 C6 N3 122.4(3) . .
O5 C6 C4 118.3(2) . .
N3 C6 C4 119.2(2) . .
C8 C7 N3 111.5(3) . .
N4 C8 C7 110.4(3) . .
N3 C9 C10 110.4(3) . .
N4 C10 C9 109.9(3) . .
O6 C11 N4 122.2(3) . .
O6 C11 C12 120.3(3) . .
N4 C11 C12 117.4(2) . .
C16 C12 C13 118.0(2) . .
C16 C12 C11 119.4(3) . .
C13 C12 C11 122.5(2) . .
C14 C13 C12 118.7(3) . .
C15 C14 C13 119.5(3) . .
N2 C15 C14 122.7(3) . .
N2 C16 C12 123.5(2) . .
O2 C17 O1 125.5(2) . .
O2 C17 C18 116.80(19) . .
O1 C17 C18 117.68(19) . .
C19 C18 C28 119.7(2) . .
C19 C18 C17 117.2(2) . .
C28 C18 C17 123.1(2) . .
C18 C19 C20 120.9(2) . .
C21 C20 C19 121.8(2) . .
C20 C21 C23 119.4(2) . .
C20 C21 C22 117.1(2) . .
C23 C21 C22 123.4(2) . .
O3 C22 O4 125.3(2) . .
O3 C22 C21 120.3(2) . .
O4 C22 C21 114.35(19) . .
C24 C23 C21 123.2(2) . .
C24 C23 C28 118.1(2) . .
C21 C23 C28 118.7(2) . .
C25 C24 C23 121.4(2) . .
C24 C25 C26 120.6(2) . .
C37 C26 C25 120.2(2) . .
C37 C28 C18 122.4(2) . .
C37 C28 C23 118.3(2) . .
C18 C28 C23 119.3(2) . .
C26 C37 C28 121.4(2) . .

loop_
_geom_bond_atom_site_label_1
_geom_bond_atom_site_label_2
_geom_bond_distance
_geom_bond_site_symmetry_2
Co1 O4 2.0477(16) 1_655
Co1 O1 2.0591(16) .
Co1 O2 2.0740(16) 3_657
Co1 O1W 2.1635(17) .
Co1 N2 2.192(2) 3_757
Co1 N1 2.195(2) .
O1 C17 1.255(3) .
N1 C1 1.337(3) .
N1 C5 1.338(3) .
C1 C2 1.380(4) .
O2 C17 1.250(3) .
O2 Co1 2.0739(16) 3_657
N2 C15 1.339(3) .
N2 C16 1.341(3) .
N2 Co1 2.192(2) 3_757
C2 C3 1.375(4) .
O3 C22 1.245(3) .
N3 C6 1.347(4) .
N3 C9 1.473(4) .
N3 C7 1.473(3) .
C3 C4 1.388(4) .
O4 C22 1.266(3) .
O4 Co1 2.0477(16) 1_455
C4 C5 1.381(4) .
C4 C6 1.497(4) .
N4 C11 1.342(4) .
N4 C8 1.470(4) .
N4 C10 1.470(4) .
O5 C6 1.233(3) .
O6 C11 1.205(3) .
C7 C8 1.470(5) .
C9 C10 1.485(5) .
C11 C12 1.505(4) .
C12 C16 1.379(4) .
C12 C13 1.391(4) .
C13 C14 1.375(4) .
C14 C15 1.373(4) .
C17 C18 1.508(3) .
C18 C19 1.371(3) .
C18 C28 1.428(3) .
C19 C20 1.401(3) .
C20 C21 1.367(3) .
C21 C23 1.435(3) .
C21 C22 1.514(3) .
C23 C24 1.419(3) .
C23 C28 1.438(3) .
C24 C25 1.359(4) .
C25 C26 1.403(4) .
C26 C37 1.361(4) .
C28 C37 1.421(3) .
